data_1507410
loop_
_publ_author_name
'Renaudet, Olivier'
'Reymond, Jean-Louis'

_publ_section_title
;
 Iterative oxime bond chemistry leads to protease inhibitors.
;
_journal_issue 24
_journal_name_full 'Organic letters'
_journal_page_first 4693
_journal_page_last 4696
_journal_paper_doi 10.1021/ol035867r
_journal_volume 5
_journal_year 2003
_chemical_formula_moiety 'C31 H28 N4 O7'
_chemical_formula_sum 'C31 H28 N4 O7'
_chemical_formula_weight 568.57
_chemical_name_systematic
; 
 ? 
;
_space_group_IT_number 2
_symmetry_cell_setting triclinic
_symmetry_space_group_name_Hall '-P 1'
_symmetry_space_group_name_H-M 'P -1'
_atom_sites_solution_hydrogens geom
_atom_sites_solution_primary direct
_atom_sites_solution_secondary difmap
_audit_creation_method SHELXL-97
_cell_angle_alpha 85.466(10)
_cell_angle_beta 73.957(9)
_cell_angle_gamma 76.834(10)
_cell_formula_units_Z 2
_cell_length_a 10.2388(8)
_cell_length_b 11.3897(10)
_cell_length_c 12.7626(10)
_cell_measurement_reflns_used 6472
_cell_measurement_temperature 153(2)
_cell_measurement_theta_max 25.940
_cell_measurement_theta_min 2.12
_cell_volume 1392.6(2)
_computing_cell_refinement 'CELL (Stoe IPDS Software, 2000)'
_computing_data_collection 'EXPOSE (Stoe IPDS Software, 2000)'
_computing_data_reduction 'INTEGRATE (Stoe IPDS Software, 2000)'
_computing_molecular_graphics 'PLATON99 (Spek, 1990)'
_computing_publication_material 'SHELXL-97 (Sheldrick, 1997)'
_computing_structure_refinement 'SHELXL-97 (Sheldrick, 1997)'
_computing_structure_solution 'SHELXS-97 (Sheldrick, 1990)'
_diffrn_ambient_temperature 153(2)
_diffrn_detector_area_resol_mean 0.81\%A
_diffrn_measured_fraction_theta_full 0.931
_diffrn_measured_fraction_theta_max 0.931
_diffrn_measurement_device_type 'STOE IPDS'
_diffrn_measurement_method 'phi oscillation'
_diffrn_radiation_monochromator graphite
_diffrn_radiation_source 'fine-focus sealed tube'
_diffrn_radiation_type MoK\a
_diffrn_radiation_wavelength 0.71073
_diffrn_reflns_av_R_equivalents 0.0496
_diffrn_reflns_av_sigmaI/netI 0.0692
_diffrn_reflns_limit_h_max 12
_diffrn_reflns_limit_h_min -12
_diffrn_reflns_limit_k_max 14
_diffrn_reflns_limit_k_min -13
_diffrn_reflns_limit_l_max 15
_diffrn_reflns_limit_l_min -15
_diffrn_reflns_number 11082
_diffrn_reflns_theta_full 25.94
_diffrn_reflns_theta_max 25.94
_diffrn_reflns_theta_min 2.12
_diffrn_standards_decay_% 0
_diffrn_standards_interval_time 0
_diffrn_standards_number 0
_exptl_absorpt_coefficient_mu 0.098
_exptl_absorpt_correction_type none
_exptl_crystal_colour yellow
_exptl_crystal_density_diffrn 1.356
_exptl_crystal_density_meas ?
_exptl_crystal_density_method 'not measured'
_exptl_crystal_description plate
_exptl_crystal_F_000 596
_exptl_crystal_size_max 0.35
_exptl_crystal_size_mid 0.35
_exptl_crystal_size_min 0.10
_refine_diff_density_max 0.411
_refine_diff_density_min -0.326
_refine_diff_density_rms 0.047
_refine_ls_extinction_method none
_refine_ls_goodness_of_fit_ref 0.868
_refine_ls_hydrogen_treatment constr
_refine_ls_matrix_type full
_refine_ls_number_parameters 382
_refine_ls_number_reflns 5069
_refine_ls_number_restraints 0
_refine_ls_restrained_S_all 0.868
_refine_ls_R_factor_all 0.0789
_refine_ls_R_factor_gt 0.0465
_refine_ls_shift/su_max <0.001
_refine_ls_shift/su_mean <0.001
_refine_ls_structure_factor_coef Fsqd
_refine_ls_weighting_details 'calc w=1/[\s^2^(Fo^2^)+(0.0732P)^2^] where P=(Fo^2^+2Fc^2^)/3'
_refine_ls_weighting_scheme calc
_refine_ls_wR_factor_gt 0.1117
_refine_ls_wR_factor_ref 0.1218
_reflns_number_gt 3107
_reflns_number_total 5069
_reflns_threshold_expression I>2sigma(I)
_cod_data_source_file ol035867rsi20031021_062656.cif
_cod_data_source_block or41
_cod_depositor_comments
;
The following automatic conversions were performed:
'_atom_site_symetry_multiplicity' tag replaced with
'_atom_site_symmetry_multiplicity'.

Automatic conversion script
Id: cif_correct_tags 1440 2010-10-19 06:21:57Z saulius 

The following automatic conversions were performed:

'_exptl_crystal_density_meas' value 'none' was changed to '?' - the
value is perceived as not measured.

Automatic conversion script
Id: cif_fix_values 3008 2015-01-20 13:52:24Z robertas 
;
_cod_database_code 1507410

loop_
_symmetry_equiv_pos_as_xyz
'x, y, z'
'-x, -y, -z'

loop_
_atom_site_label
_atom_site_type_symbol
_atom_site_fract_x
_atom_site_fract_y
_atom_site_fract_z
_atom_site_U_iso_or_equiv
_atom_site_adp_type
_atom_site_occupancy
_atom_site_symmetry_multiplicity
_atom_site_calc_flag
_atom_site_refinement_flags
O1 O 1.17508(15) 0.36817(14) 0.50246(14) 0.0427(4) Uani 1 1 d .
H33 H 1.1855 0.4177 0.4500 0.064 Uiso 1 1 calc R
O2 O 0.66253(13) 0.01923(12) 0.39819(12) 0.0346(4) Uani 1 1 d .
O3 O 0.03351(13) 0.13209(13) 0.15512(13) 0.0372(4) Uani 1 1 d .
O4 O -0.43325(18) -0.25475(16) 0.03042(15) 0.0565(5) Uani 1 1 d .
O5 O 1.05745(14) 0.41884(13) 0.33991(13) 0.0372(4) Uani 1 1 d .
O6 O -0.1117(2) 0.31852(15) 0.0887(2) 0.0745(7) Uani 1 1 d .
O7 O -0.2593(2) 0.30035(17) 0.0088(2) 0.0788(7) Uani 1 1 d .
N1 N 0.73580(16) 0.11374(15) 0.39271(15) 0.0342(4) Uani 1 1 d .
N2 N 0.14283(16) 0.06191(16) 0.19971(15) 0.0352(4) Uani 1 1 d .
N3 N -0.32859(19) -0.22537(19) 0.06787(17) 0.0470(5) Uani 1 1 d .
N4 N -0.17940(18) 0.25722(16) 0.06311(17) 0.0408(5) Uani 1 1 d .
C1 C 1.08051(19) 0.30430(18) 0.49507(18) 0.0325(5) Uani 1 1 d .
C2 C 1.0506(2) 0.21505(19) 0.57013(19) 0.0355(5) Uani 1 1 d .
H2 H 1.0948 0.1985 0.6277 0.043 Uiso 1 1 calc R
C3 C 0.95545(19) 0.14834(19) 0.56231(18) 0.0341(5) Uani 1 1 d .
H3 H 0.9345 0.0867 0.6148 0.041 Uiso 1 1 calc R
C4 C 0.89126(18) 0.17159(18) 0.47821(18) 0.0309(5) Uani 1 1 d .
C5 C 0.92088(18) 0.26376(18) 0.40218(17) 0.0304(5) Uani 1 1 d .
H5 H 0.8764 0.2807 0.3448 0.037 Uiso 1 1 calc R
C6 C 1.01450(18) 0.32991(18) 0.41050(18) 0.0305(5) Uani 1 1 d .
C7 C 0.79855(19) 0.09487(19) 0.46788(18) 0.0325(5) Uani 1 1 d .
H7A H 0.7850 0.0298 0.5182 0.039 Uiso 1 1 calc R
C8 C 0.55759(18) 0.05121(18) 0.34620(17) 0.0302(5) Uani 1 1 d .
C9 C 0.5077(2) 0.16837(19) 0.31655(18) 0.0350(5) Uani 1 1 d .
H9 H 0.5479 0.2317 0.3288 0.042 Uiso 1 1 calc R
C10 C 0.3982(2) 0.1924(2) 0.26853(19) 0.0366(5) Uani 1 1 d .
H10 H 0.3635 0.2727 0.2472 0.044 Uiso 1 1 calc R
C11 C 0.33870(19) 0.09992(19) 0.25132(18) 0.0329(5) Uani 1 1 d .
C12 C 0.39248(19) -0.01787(19) 0.28050(18) 0.0327(5) Uani 1 1 d .
H12 H 0.3529 -0.0811 0.2672 0.039 Uiso 1 1 calc R
C13 C 0.50263(19) -0.04544(18) 0.32853(17) 0.0310(5) Uani 1 1 d .
C14 C 0.21820(19) 0.1341(2) 0.20621(17) 0.0336(5) Uani 1 1 d .
H14A H 0.1951 0.2146 0.1804 0.040 Uiso 1 1 calc R
C15 C -0.05415(19) 0.06801(19) 0.13697(17) 0.0324(5) Uani 1 1 d .
C16 C -0.0432(2) -0.05523(19) 0.15735(18) 0.0342(5) Uani 1 1 d .
H16 H 0.0285 -0.0992 0.1879 0.041 Uiso 1 1 calc R
C17 C -0.13401(19) -0.11390(19) 0.13404(17) 0.0338(5) Uani 1 1 d .
H17 H -0.1239 -0.1981 0.1485 0.041 Uiso 1 1 calc R
C18 C -0.24167(19) -0.05257(19) 0.08929(17) 0.0329(5) Uani 1 1 d .
C19 C -0.25403(19) 0.07006(19) 0.06823(17) 0.0326(5) Uani 1 1 d .
H19 H -0.3256 0.1136 0.0373 0.039 Uiso 1 1 calc R
C20 C -0.16186(19) 0.12938(18) 0.09233(17) 0.0308(5) Uani 1 1 d .
C21 C -0.3391(2) -0.1111(2) 0.05993(18) 0.0380(5) Uani 1 1 d .
H21A H -0.4128 -0.0627 0.0340 0.046 Uiso 1 1 calc R
C22 C -0.4279(3) -0.3820(2) 0.0478(2) 0.0582(7) Uani 1 1 d .
H22A H -0.3304 -0.4266 0.0206 0.070 Uiso 1 1 calc R
H22B H -0.4836 -0.4074 0.0050 0.070 Uiso 1 1 calc R
C23 C -0.4815(2) -0.4153(2) 0.1653(2) 0.0437(6) Uani 1 1 d .
C24 C -0.3954(3) -0.4860(2) 0.2226(3) 0.0536(7) Uani 1 1 d .
H24 H -0.2997 -0.5129 0.1867 0.064 Uiso 1 1 calc R
C25 C -0.4427(3) -0.5180(2) 0.3277(3) 0.0635(8) Uani 1 1 d .
H25 H -0.3807 -0.5673 0.3648 0.076 Uiso 1 1 calc R
C26 C -0.5799(3) -0.4797(2) 0.3812(2) 0.0560(7) Uani 1 1 d .
H26 H -0.6131 -0.5035 0.4551 0.067 Uiso 1 1 calc R
C27 C -0.6702(2) -0.4073(2) 0.3293(2) 0.0506(7) Uani 1 1 d .
H27 H -0.7651 -0.3793 0.3672 0.061 Uiso 1 1 calc R
C28 C -0.6207(2) -0.3751(2) 0.2195(2) 0.0508(7) Uani 1 1 d .
H28 H -0.6824 -0.3257 0.1823 0.061 Uiso 1 1 calc R
C29 C 0.9824(2) 0.4613(2) 0.2596(2) 0.0420(5) Uani 1 1 d .
H29A H 0.8842 0.4978 0.2958 0.050 Uiso 1 1 calc R
H29B H 0.9842 0.3933 0.2151 0.050 Uiso 1 1 calc R
C30 C 1.0507(3) 0.5533(2) 0.1887(2) 0.0538(7) Uani 1 1 d .
H30A H 1.1483 0.5168 0.1545 0.081 Uiso 1 1 calc R
H30B H 1.0460 0.6213 0.2331 0.081 Uiso 1 1 calc R
H30C H 1.0025 0.5821 0.1320 0.081 Uiso 1 1 calc R
C31 C 0.5601(2) -0.17197(19) 0.3601(2) 0.0382(5) Uani 1 1 d .
H31A H 0.5599 -0.1751 0.4371 0.057 Uiso 1 1 calc R
H31B H 0.6556 -0.1985 0.3151 0.057 Uiso 1 1 calc R
H31C H 0.5024 -0.2252 0.3489 0.057 Uiso 1 1 calc R

loop_
_atom_site_aniso_label
_atom_site_aniso_U_11
_atom_site_aniso_U_22
_atom_site_aniso_U_33
_atom_site_aniso_U_23
_atom_site_aniso_U_13
_atom_site_aniso_U_12
O1 0.0374(8) 0.0523(10) 0.0496(11) 0.0011(8) -0.0197(7) -0.0229(7)
O2 0.0265(7) 0.0400(8) 0.0444(10) 0.0000(7) -0.0150(6) -0.0149(6)
O3 0.0303(7) 0.0460(9) 0.0427(10) 0.0002(7) -0.0186(7) -0.0122(6)
O4 0.0619(11) 0.0665(12) 0.0572(13) 0.0057(9) -0.0252(9) -0.0369(9)
O5 0.0347(7) 0.0427(8) 0.0417(10) 0.0064(7) -0.0174(7) -0.0170(6)
O6 0.0791(13) 0.0434(10) 0.129(2) -0.0082(11) -0.0739(14) -0.0102(9)
O7 0.1035(15) 0.0572(12) 0.115(2) 0.0315(11) -0.0860(15) -0.0364(11)
N1 0.0258(8) 0.0403(10) 0.0420(12) -0.0018(8) -0.0104(8) -0.0162(7)
N2 0.0258(8) 0.0506(11) 0.0323(11) 0.0015(8) -0.0123(7) -0.0094(8)
N3 0.0440(10) 0.0630(14) 0.0430(13) -0.0045(10) -0.0086(9) -0.0318(10)
N4 0.0348(9) 0.0413(10) 0.0532(14) -0.0034(9) -0.0212(9) -0.0098(8)
C1 0.0246(9) 0.0389(12) 0.0383(14) -0.0046(10) -0.0112(9) -0.0107(8)
C2 0.0316(10) 0.0452(12) 0.0353(14) -0.0010(10) -0.0168(9) -0.0097(9)
C3 0.0287(10) 0.0419(12) 0.0339(14) 0.0013(10) -0.0096(9) -0.0110(9)
C4 0.0202(9) 0.0372(11) 0.0358(13) -0.0034(9) -0.0065(8) -0.0074(8)
C5 0.0235(9) 0.0377(11) 0.0319(13) -0.0018(9) -0.0103(8) -0.0062(8)
C6 0.0246(9) 0.0336(11) 0.0336(13) -0.0013(9) -0.0073(8) -0.0069(8)
C7 0.0222(9) 0.0387(12) 0.0376(14) -0.0031(9) -0.0065(9) -0.0092(8)
C8 0.0207(9) 0.0406(12) 0.0308(13) -0.0030(9) -0.0047(8) -0.0114(8)
C9 0.0283(10) 0.0422(12) 0.0394(14) -0.0051(10) -0.0103(9) -0.0143(9)
C10 0.0310(10) 0.0393(12) 0.0406(15) -0.0016(10) -0.0109(9) -0.0077(9)
C11 0.0230(9) 0.0464(13) 0.0315(13) -0.0036(10) -0.0063(8) -0.0122(9)
C12 0.0260(9) 0.0427(12) 0.0329(13) -0.0045(9) -0.0052(8) -0.0164(9)
C13 0.0235(9) 0.0397(11) 0.0307(13) -0.0044(9) -0.0045(8) -0.0104(8)
C14 0.0272(10) 0.0438(12) 0.0315(13) -0.0029(10) -0.0088(9) -0.0093(9)
C15 0.0251(9) 0.0464(13) 0.0276(13) -0.0043(10) -0.0061(8) -0.0117(9)
C16 0.0274(10) 0.0452(13) 0.0300(14) 0.0029(10) -0.0087(9) -0.0078(9)
C17 0.0294(10) 0.0392(12) 0.0319(14) 0.0034(9) -0.0060(9) -0.0099(9)
C18 0.0266(9) 0.0451(13) 0.0275(13) -0.0018(9) -0.0026(8) -0.0143(9)
C19 0.0251(9) 0.0463(13) 0.0281(13) -0.0008(10) -0.0069(8) -0.0112(9)
C20 0.0282(10) 0.0394(12) 0.0264(13) -0.0011(9) -0.0082(8) -0.0090(8)
C21 0.0338(11) 0.0490(14) 0.0353(14) 0.0038(10) -0.0091(9) -0.0184(10)
C22 0.0687(17) 0.0578(16) 0.058(2) -0.0100(14) -0.0132(14) -0.0343(14)
C23 0.0470(13) 0.0397(13) 0.0513(17) -0.0056(11) -0.0126(11) -0.0220(11)
C24 0.0419(13) 0.0476(14) 0.073(2) -0.0088(14) -0.0181(13) -0.0080(11)
C25 0.0605(17) 0.0507(16) 0.092(3) 0.0087(15) -0.0399(17) -0.0160(13)
C26 0.0611(16) 0.0603(16) 0.061(2) 0.0097(14) -0.0262(14) -0.0338(14)
C27 0.0328(11) 0.0612(16) 0.0616(19) -0.0095(13) -0.0091(11) -0.0194(11)
C28 0.0478(13) 0.0506(14) 0.066(2) -0.0019(13) -0.0302(13) -0.0151(11)
C29 0.0450(12) 0.0480(13) 0.0405(15) 0.0054(11) -0.0204(10) -0.0161(10)
C30 0.0644(16) 0.0534(15) 0.0517(18) 0.0118(12) -0.0252(13) -0.0216(12)
C31 0.0318(10) 0.0410(12) 0.0460(15) -0.0007(10) -0.0124(9) -0.0139(9)

loop_
_atom_type_symbol
_atom_type_description
_atom_type_scat_dispersion_real
_atom_type_scat_dispersion_imag
_atom_type_scat_source
C C 0.0033 0.0016 'International Tables Vol C Tables 4.2.6.8 and 6.1.1.4'
H H 0.0000 0.0000 'International Tables Vol C Tables 4.2.6.8 and 6.1.1.4'
N N 0.0061 0.0033 'International Tables Vol C Tables 4.2.6.8 and 6.1.1.4'
O O 0.0106 0.0060 'International Tables Vol C Tables 4.2.6.8 and 6.1.1.4'

loop_
_geom_angle_atom_site_label_1
_geom_angle_atom_site_label_2
_geom_angle_atom_site_label_3
_geom_angle
C1 O1 H33 109.5
C8 O2 N1 112.10(14)
C15 O3 N2 114.36(15)
N3 O4 C22 108.66(18)
C6 O5 C29 117.17(15)
C7 N1 O2 108.30(16)
C14 N2 O3 105.86(17)
C21 N3 O4 109.01(19)
O6 N4 O7 120.2(2)
O6 N4 C20 120.83(18)
O7 N4 C20 118.92(17)
O1 C1 C2 119.74(18)
O1 C1 C6 120.04(18)
C2 C1 C6 120.22(17)
C1 C2 C3 120.08(19)
C1 C2 H2 120.0
C3 C2 H2 120.0
C4 C3 C2 120.2(2)
C4 C3 H3 119.9
C2 C3 H3 119.9
C3 C4 C5 119.63(17)
C3 C4 C7 119.00(19)
C5 C4 C7 121.30(18)
C6 C5 C4 119.99(18)
C6 C5 H5 120.0
C4 C5 H5 120.0
O5 C6 C5 126.29(18)
O5 C6 C1 113.77(16)
C5 C6 C1 119.88(19)
N1 C7 C4 121.3(2)
N1 C7 H7A 119.4
C4 C7 H7A 119.4
C9 C8 O2 123.19(16)
C9 C8 C13 122.48(18)
O2 C8 C13 114.30(18)
C8 C9 C10 119.02(18)
C8 C9 H9 120.5
C10 C9 H9 120.5
C9 C10 C11 120.5(2)
C9 C10 H10 119.7
C11 C10 H10 119.7
C10 C11 C12 119.26(18)
C10 C11 C14 116.97(19)
C12 C11 C14 123.73(18)
C13 C12 C11 121.81(18)
C13 C12 H12 119.1
C11 C12 H12 119.1
C12 C13 C8 116.87(19)
C12 C13 C31 121.77(17)
C8 C13 C31 121.36(18)
N2 C14 C11 123.6(2)
N2 C14 H14A 118.2
C11 C14 H14A 118.2
O3 C15 C16 124.64(18)
O3 C15 C20 117.79(18)
C16 C15 C20 117.56(17)
C17 C16 C15 121.00(19)
C17 C16 H16 119.5
C15 C16 H16 119.5
C16 C17 C18 121.5(2)
C16 C17 H17 119.3
C18 C17 H17 119.3
C19 C18 C17 118.36(17)
C19 C18 C21 117.80(19)
C17 C18 C21 123.81(19)
C18 C19 C20 120.01(19)
C18 C19 H19 120.0
C20 C19 H19 120.0
C19 C20 C15 121.62(19)
C19 C20 N4 116.04(18)
C15 C20 N4 122.26(17)
N3 C21 C18 122.2(2)
N3 C21 H21A 118.9
C18 C21 H21A 118.9
O4 C22 C23 112.9(2)
O4 C22 H22A 109.0
C23 C22 H22A 109.0
O4 C22 H22B 109.0
C23 C22 H22B 109.0
H22A C22 H22B 107.8
C24 C23 C28 118.2(2)
C24 C23 C22 121.5(2)
C28 C23 C22 120.3(2)
C25 C24 C23 122.1(2)
C25 C24 H24 118.9
C23 C24 H24 118.9
C24 C25 C26 120.0(3)
C24 C25 H25 120.0
C26 C25 H25 120.0
C25 C26 C27 120.7(3)
C25 C26 H26 119.7
C27 C26 H26 119.7
C26 C27 C28 119.1(2)
C26 C27 H27 120.4
C28 C27 H27 120.4
C23 C28 C27 119.9(2)
C23 C28 H28 120.0
C27 C28 H28 120.0
O5 C29 C30 108.06(17)
O5 C29 H29A 110.1
C30 C29 H29A 110.1
O5 C29 H29B 110.1
C30 C29 H29B 110.1
H29A C29 H29B 108.4
C29 C30 H30A 109.5
C29 C30 H30B 109.5
H30A C30 H30B 109.5
C29 C30 H30C 109.5
H30A C30 H30C 109.5
H30B C30 H30C 109.5
C13 C31 H31A 109.5
C13 C31 H31B 109.5
H31A C31 H31B 109.5
C13 C31 H31C 109.5
H31A C31 H31C 109.5
H31B C31 H31C 109.5

loop_
_geom_bond_atom_site_label_1
_geom_bond_atom_site_label_2
_geom_bond_distance
O1 C1 1.363(2)
O1 H33 0.8400
O2 C8 1.380(2)
O2 N1 1.433(2)
O3 C15 1.354(2)
O3 N2 1.445(2)
O4 N3 1.400(2)
O4 C22 1.440(3)
O5 C6 1.368(2)
O5 C29 1.435(3)
O6 N4 1.207(2)
O7 N4 1.212(2)
N1 C7 1.275(3)
N2 C14 1.270(2)
N3 C21 1.280(3)
N4 C20 1.457(3)
C1 C2 1.368(3)
C1 C6 1.404(3)
C2 C3 1.393(3)
C2 H2 0.9500
C3 C4 1.386(3)
C3 H3 0.9500
C4 C5 1.399(3)
C4 C7 1.465(3)
C5 C6 1.377(3)
C5 H5 0.9500
C7 H7A 0.9500
C8 C9 1.379(3)
C8 C13 1.404(3)
C9 C10 1.386(3)
C9 H9 0.9500
C10 C11 1.389(3)
C10 H10 0.9500
C11 C12 1.393(3)
C11 C14 1.464(3)
C12 C13 1.392(3)
C12 H12 0.9500
C13 C31 1.496(3)
C14 H14A 0.9500
C15 C16 1.392(3)
C15 C20 1.401(3)
C16 C17 1.366(3)
C16 H16 0.9500
C17 C18 1.401(3)
C17 H17 0.9500
C18 C19 1.385(3)
C18 C21 1.459(3)
C19 C20 1.388(3)
C19 H19 0.9500
C21 H21A 0.9500
C22 C23 1.498(4)
C22 H22A 0.9900
C22 H22B 0.9900
C23 C24 1.378(4)
C23 C28 1.388(3)
C24 C25 1.346(4)
C24 H24 0.9500
C25 C26 1.367(4)
C25 H25 0.9500
C26 C27 1.370(4)
C26 H26 0.9500
C27 C28 1.402(4)
C27 H27 0.9500
C28 H28 0.9500
C29 C30 1.497(3)
C29 H29A 0.9900
C29 H29B 0.9900
C30 H30A 0.9800
C30 H30B 0.9800
C30 H30C 0.9800
C31 H31A 0.9800
C31 H31B 0.9800
C31 H31C 0.9800

loop_
_geom_hbond_atom_site_label_D
_geom_hbond_atom_site_label_H
_geom_hbond_atom_site_label_A
_geom_hbond_distance_DH
_geom_hbond_distance_HA
_geom_hbond_distance_DA
_geom_hbond_angle_DHA
O1 H33 O5 0.84 2.17 2.639(2) 115.3

loop_
_geom_torsion_atom_site_label_1
_geom_torsion_atom_site_label_2
_geom_torsion_atom_site_label_3
_geom_torsion_atom_site_label_4
_geom_torsion
C8 O2 N1 C7 160.12(17)
C15 O3 N2 C14 176.81(17)
C22 O4 N3 C21 -175.4(2)
O1 C1 C2 C3 -179.17(19)
C6 C1 C2 C3 0.6(3)
C1 C2 C3 C4 0.4(3)
C2 C3 C4 C5 -1.0(3)
C2 C3 C4 C7 176.05(19)
C3 C4 C5 C6 0.7(3)
C7 C4 C5 C6 -176.31(18)
C29 O5 C6 C5 10.8(3)
C29 O5 C6 C1 -172.12(17)
C4 C5 C6 O5 177.19(18)
C4 C5 C6 C1 0.3(3)
O1 C1 C6 O5 1.6(3)
C2 C1 C6 O5 -178.23(18)
O1 C1 C6 C5 178.84(18)
C2 C1 C6 C5 -1.0(3)
O2 N1 C7 C4 175.42(16)
C3 C4 C7 N1 179.08(19)
C5 C4 C7 N1 -3.9(3)
N1 O2 C8 C9 -14.7(3)
N1 O2 C8 C13 166.96(16)
O2 C8 C9 C10 -177.43(19)
C13 C8 C9 C10 0.7(3)
C8 C9 C10 C11 0.5(3)
C9 C10 C11 C12 -1.5(3)
C9 C10 C11 C14 176.4(2)
C10 C11 C12 C13 1.3(3)
C14 C11 C12 C13 -176.50(19)
C11 C12 C13 C8 -0.1(3)
C11 C12 C13 C31 179.8(2)
C9 C8 C13 C12 -0.9(3)
O2 C8 C13 C12 177.38(18)
C9 C8 C13 C31 179.1(2)
O2 C8 C13 C31 -2.5(3)
O3 N2 C14 C11 177.73(18)
C10 C11 C14 N2 -170.4(2)
C12 C11 C14 N2 7.4(3)
N2 O3 C15 C16 -0.6(3)
N2 O3 C15 C20 -179.12(17)
O3 C15 C16 C17 -178.26(19)
C20 C15 C16 C17 0.3(3)
C15 C16 C17 C18 -0.3(3)
C16 C17 C18 C19 0.4(3)
C16 C17 C18 C21 178.2(2)
C17 C18 C19 C20 -0.6(3)
C21 C18 C19 C20 -178.52(19)
C18 C19 C20 C15 0.7(3)
C18 C19 C20 N4 177.51(19)
O3 C15 C20 C19 178.15(18)
C16 C15 C20 C19 -0.5(3)
O3 C15 C20 N4 1.5(3)
C16 C15 C20 N4 -177.17(19)
O6 N4 C20 C19 174.0(2)
O7 N4 C20 C19 -8.9(3)
O6 N4 C20 C15 -9.2(3)
O7 N4 C20 C15 167.9(2)
O4 N3 C21 C18 -177.94(18)
C19 C18 C21 N3 174.1(2)
C17 C18 C21 N3 -3.7(3)
N3 O4 C22 C23 73.3(2)
O4 C22 C23 C24 -114.3(2)
O4 C22 C23 C28 65.7(3)
C28 C23 C24 C25 1.0(3)
C22 C23 C24 C25 -179.0(2)
C23 C24 C25 C26 -0.4(4)
C24 C25 C26 C27 -0.9(4)
C25 C26 C27 C28 1.5(4)
C24 C23 C28 C27 -0.4(3)
C22 C23 C28 C27 179.6(2)
C26 C27 C28 C23 -0.8(3)
C6 O5 C29 C30 -177.40(19)

loop_
_cod_related_entry_id
_cod_related_entry_code
_cod_related_entry_database
1 21200285 ChemSpider
